data_7240455
loop_
_publ_author_name
'Wang, Yuyin'
'Han, Shiguo'
'Liu, Xitao'
'Wu, Zhenyue'
'Sun, Zhihua'
'Dey, Dhananjay'
'Li, Yaobin'
'Luo, Junhua'

_publ_section_title
;
 Exploring a lead-free organic--inorganic semiconducting hybrid with
 above-room-temperature dielectric phase transition
;
_journal_issue 30
_journal_name_full 'RSC Advances'
_journal_page_first 17492
_journal_page_last 17496
_journal_paper_doi 10.1039/C9RA09289G
_journal_volume 10
_journal_year 2020
_chemical_formula_sum 'C24 H56 Bi2 Cl10 N4'
_chemical_formula_weight 1173.19
_space_group_IT_number 2
_space_group_name_Hall '-P 1'
_space_group_name_H-M_alt 'P -1'
_symmetry_cell_setting Triclinic'
_symmetry_space_group_name_H-M 'P -1'
_atom_sites_solution_hydrogens geom
_atom_sites_solution_primary direct
_atom_sites_solution_secondary difmap
_audit_creation_method SHELXL-97
_audit_update_record
;
2018-11-26 deposited with the CCDC.	2019-12-09 downloaded from the CCDC.
;
_cell_angle_alpha 76.4740(10)
_cell_angle_beta 69.2450(10)
_cell_angle_gamma 89.3230(10)
_cell_formula_units_Z 2
_cell_length_a 11.9718(4)
_cell_length_b 12.4092(4)
_cell_length_c 15.8390(6)
_cell_measurement_reflns_used 9348
_cell_measurement_temperature 200(2)
_cell_measurement_theta_max 27.48
_cell_measurement_theta_min 2.58
_cell_volume 2132.77(13)
_computing_structure_refinement 'SHELXL-97 (Sheldrick, 1997)'
_computing_structure_solution 'SHELXS-97 (Sheldrick, 1990)'
_diffrn_ambient_temperature 200(2)
_diffrn_measured_fraction_theta_full 0.990
_diffrn_measured_fraction_theta_max 0.990
_diffrn_measurement_device_type 'Bruker APEX-II CCD'
_diffrn_measurement_method '\f and \w scans'
_diffrn_radiation_monochromator graphite
_diffrn_radiation_source 'fine-focus sealed tube'
_diffrn_radiation_type MoK\a
_diffrn_radiation_wavelength 0.71073
_diffrn_reflns_av_R_equivalents 0.0643
_diffrn_reflns_av_sigmaI/netI 0.0507
_diffrn_reflns_limit_h_max 15
_diffrn_reflns_limit_h_min -15
_diffrn_reflns_limit_k_max 16
_diffrn_reflns_limit_k_min -16
_diffrn_reflns_limit_l_max 20
_diffrn_reflns_limit_l_min -20
_diffrn_reflns_number 43425
_diffrn_reflns_theta_full 27.57
_diffrn_reflns_theta_max 27.57
_diffrn_reflns_theta_min 2.39
_exptl_absorpt_coefficient_mu 8.887
_exptl_crystal_colour white
_exptl_crystal_density_diffrn 1.827
_exptl_crystal_density_method 'not measured'
_exptl_crystal_description white
_exptl_crystal_F_000 1128
_refine_diff_density_max 5.630
_refine_diff_density_min -2.541
_refine_diff_density_rms 0.309
_refine_ls_extinction_method none
_refine_ls_goodness_of_fit_ref 1.047
_refine_ls_hydrogen_treatment mixed
_refine_ls_matrix_type full
_refine_ls_number_parameters 365
_refine_ls_number_reflns 9781
_refine_ls_number_restraints 175
_refine_ls_restrained_S_all 1.191
_refine_ls_R_factor_all 0.0671
_refine_ls_R_factor_gt 0.0520
_refine_ls_shift/su_max 0.000
_refine_ls_shift/su_mean 0.000
_refine_ls_structure_factor_coef Fsqd
_refine_ls_weighting_details 'calc w=1/[\s^2^(Fo^2^)+(0.0851P)^2^+12.2588P] where P=(Fo^2^+2Fc^2^)/3'
_refine_ls_weighting_scheme calc
_refine_ls_wR_factor_gt 0.1444
_refine_ls_wR_factor_ref 0.1556
_reflns_number_gt 7839
_reflns_number_total 9781
_reflns_threshold_expression >2sigma(I)
_cod_data_source_file c9ra09289g2.cif
_cod_data_source_block rtp
_cod_depositor_comments 'Adding full bibliography for 7240454--7240455.cif.'
_cod_original_sg_symbol_H-M P-1
_cod_database_code 7240455

loop_
_symmetry_equiv_pos_as_xyz
'x, y, z'
'-x, -y, -z'

loop_
_atom_site_label
_atom_site_type_symbol
_atom_site_fract_x
_atom_site_fract_y
_atom_site_fract_z
_atom_site_U_iso_or_equiv
_atom_site_adp_type
_atom_site_occupancy
_atom_site_symmetry_multiplicity
_atom_site_calc_flag
_atom_site_refinement_flags
_atom_site_disorder_assembly
_atom_site_disorder_group
Bi1 Bi 0.81897(3) 0.45356(3) 0.10620(3) 0.03958(13) Uani 1 1 d . . .
Bi2 Bi 1.31500(3) 0.98991(3) 0.09171(3) 0.03270(12) Uani 1 1 d . . .
Cl6 Cl 1.2880(2) 0.7990(2) 0.05454(19) 0.0403(5) Uani 1 1 d . . .
Cl1 Cl 0.8602(2) 0.2324(2) 0.12374(19) 0.0400(5) Uani 1 1 d . . .
Cl7 Cl 1.1139(2) 1.0444(2) 0.0692(2) 0.0449(6) Uani 1 1 d . . .
Cl9 Cl 1.5392(2) 0.9218(2) 0.10624(18) 0.0399(5) Uani 1 1 d . . .
Cl8 Cl 1.3656(2) 1.1976(2) 0.1156(2) 0.0529(7) Uani 1 1 d . . .
Cl3 Cl 0.7777(2) 0.6659(2) 0.0636(2) 0.0436(6) Uani 1 1 d . . .
Cl5 Cl 1.0565(2) 0.5219(2) 0.0938(2) 0.0475(6) Uani 1 1 d . . .
Cl2 Cl 0.6106(2) 0.4085(2) 0.1025(2) 0.0542(7) Uani 1 1 d . . .
Cl4 Cl 0.7408(3) 0.4387(3) 0.2805(2) 0.0597(8) Uani 1 1 d . . .
C7 C 1.0222(9) 0.2547(9) 0.2695(6) 0.047(2) Uani 1 1 d DU . .
H7 H 0.9462 0.2899 0.2711 0.057 Uiso 1 1 calc R . .
C12 C 1.0825(12) 0.3174(13) 0.3144(8) 0.068(3) Uani 1 1 d DU . .
H12A H 1.1599 0.2867 0.3123 0.081 Uiso 1 1 calc R . .
H12B H 1.0987 0.3967 0.2803 0.081 Uiso 1 1 calc R . .
C8 C 0.9893(13) 0.1352(10) 0.3205(8) 0.070(3) Uani 1 1 d DU . .
H8A H 1.0631 0.0964 0.3164 0.084 Uiso 1 1 calc R . .
H8B H 0.9445 0.0994 0.2911 0.084 Uiso 1 1 calc R . .
N2 N 1.0978(7) 0.2654(8) 0.1699(5) 0.043(2) Uani 1 1 d D . .
H2A H 1.1694 0.2371 0.1660 0.064 Uiso 1 1 calc R . .
H2B H 1.1104 0.3385 0.1388 0.064 Uiso 1 1 calc R . .
H2C H 1.0598 0.2273 0.1439 0.064 Uiso 1 1 calc R . .
C11 C 1.0019(17) 0.3069(14) 0.4139(8) 0.100(4) Uani 1 1 d DU . .
H11A H 0.9273 0.3429 0.4152 0.120 Uiso 1 1 calc R . .
H11B H 1.0421 0.3462 0.4442 0.120 Uiso 1 1 calc R . .
N1 N 0.9930(7) 0.7944(7) 0.0933(5) 0.0406(19) Uani 1 1 d D . .
H1A H 1.0522 0.7478 0.0785 0.061 Uiso 1 1 calc R . .
H1B H 1.0249 0.8661 0.0700 0.061 Uiso 1 1 calc R . .
H1C H 0.9377 0.7831 0.0683 0.061 Uiso 1 1 calc R . .
C10 C 0.9708(19) 0.1872(14) 0.4678(11) 0.110(4) Uani 1 1 d DU . .
H10A H 1.0444 0.1524 0.4713 0.131 Uiso 1 1 calc R . .
H10B H 0.9152 0.1834 0.5321 0.131 Uiso 1 1 calc R . .
C3 C 0.9230(13) 0.6739(13) 0.3558(8) 0.070(3) Uani 1 1 d DU . .
H3A H 0.8968 0.5937 0.3806 0.084 Uiso 1 1 calc R . .
H3B H 0.9802 0.6893 0.3846 0.084 Uiso 1 1 calc R . .
C2 C 0.9949(16) 0.6903(16) 0.2525(7) 0.100(4) Uani 1 1 d DU . .
H2D H 1.0777 0.7205 0.2376 0.120 Uiso 1 1 calc R . .
H2E H 0.9987 0.6184 0.2350 0.120 Uiso 1 1 calc R . .
C6 C 0.8241(12) 0.8346(13) 0.2269(8) 0.071(3) Uani 1 1 d DU . .
H6A H 0.7669 0.8139 0.2000 0.085 Uiso 1 1 calc R . .
H6B H 0.8478 0.9151 0.2009 0.085 Uiso 1 1 calc R . .
C1 C 0.9327(16) 0.7712(19) 0.1991(7) 0.121(5) Uani 1 1 d DU . .
H1 H 0.9834 0.8346 0.1993 0.146 Uiso 1 1 calc R . .
C9 C 0.9132(16) 0.1250(16) 0.4215(9) 0.096(4) Uani 1 1 d DU . .
H9A H 0.8346 0.1540 0.4256 0.116 Uiso 1 1 calc R . .
H9B H 0.8989 0.0455 0.4552 0.116 Uiso 1 1 calc R . .
N3 N 0.4770(10) 0.6454(10) 0.1331(11) 0.094(5) Uani 1 1 d D . .
H3C H 0.4590 0.7152 0.1109 0.141 Uiso 1 1 calc R . .
H3D H 0.4449 0.5961 0.1120 0.141 Uiso 1 1 calc R . .
H3E H 0.5580 0.6426 0.1131 0.141 Uiso 1 1 calc R . .
C13 C 0.4266(14) 0.616(2) 0.2370(11) 0.145(6) Uani 1 1 d DU . .
H13 H 0.4510 0.5385 0.2453 0.174 Uiso 1 1 calc R . .
Cl10 Cl 1.2126(3) 0.9088(3) 0.2651(2) 0.0576(7) Uani 1 1 d . . .
C18 C 0.4964(16) 0.6540(19) 0.2870(13) 0.124(6) Uani 1 1 d DU . .
H18A H 0.5089 0.7360 0.2659 0.149 Uiso 1 1 calc R . .
H18B H 0.5764 0.6247 0.2662 0.149 Uiso 1 1 calc R . .
C14 C 0.2962(14) 0.586(2) 0.2877(15) 0.156(6) Uani 1 1 d DU . .
H14A H 0.2720 0.5249 0.2658 0.187 Uiso 1 1 calc R . .
H14B H 0.2519 0.6509 0.2716 0.187 Uiso 1 1 calc R . .
C5 C 0.7626(18) 0.812(2) 0.3313(8) 0.132(5) Uani 1 1 d DU . .
H5A H 0.7576 0.8851 0.3476 0.158 Uiso 1 1 calc R . .
H5B H 0.6794 0.7828 0.3470 0.158 Uiso 1 1 calc R . .
C17 C 0.4486(19) 0.624(2) 0.3908(14) 0.168(7) Uani 1 1 d DU . .
H17A H 0.4863 0.5567 0.4115 0.202 Uiso 1 1 calc R . .
H17B H 0.4774 0.6848 0.4108 0.202 Uiso 1 1 calc R . .
C16 C 0.3173(18) 0.603(3) 0.4433(17) 0.181(7) Uani 1 1 d DU . .
H16A H 0.2820 0.6743 0.4519 0.218 Uiso 1 1 calc R . .
H16B H 0.3021 0.5535 0.5057 0.218 Uiso 1 1 calc R . .
C15 C 0.260(2) 0.551(2) 0.3914(15) 0.172(7) Uani 1 1 d DU . .
H15A H 0.1728 0.5593 0.4179 0.206 Uiso 1 1 calc R . .
H15B H 0.2698 0.4701 0.4073 0.206 Uiso 1 1 calc R . .
C4 C 0.8140(18) 0.7357(19) 0.3940(11) 0.120(5) Uani 1 1 d DU . .
H4A H 0.7489 0.6790 0.4371 0.144 Uiso 1 1 calc R . .
H4B H 0.8333 0.7798 0.4324 0.144 Uiso 1 1 calc R . .
N4 N 0.5901(8) 0.1324(8) 0.1818(6) 0.047(2) Uani 1 1 d DU . .
H4C H 0.5933 0.0757 0.1537 0.071 Uiso 1 1 calc R . .
H4D H 0.6585 0.1781 0.1516 0.071 Uiso 1 1 calc R . .
H4E H 0.5260 0.1717 0.1798 0.071 Uiso 1 1 calc R . .
C19 C 0.5774(16) 0.0856(12) 0.2820(8) 0.099(5) Uani 1 1 d DU . .
H19 H 0.6533 0.0485 0.2773 0.118 Uiso 1 1 calc R . .
C24 C 0.5815(18) 0.1735(17) 0.3312(11) 0.146(6) Uani 1 1 d DU . .
H24A H 0.5966 0.1420 0.3893 0.175 Uiso 1 1 calc R . .
H24B H 0.6446 0.2334 0.2909 0.175 Uiso 1 1 calc R . .
C23 C 0.4605(18) 0.2156(19) 0.352(2) 0.168(7) Uani 1 1 d DU . .
H23A H 0.4442 0.2385 0.2932 0.202 Uiso 1 1 calc R . .
H23B H 0.4585 0.2820 0.3767 0.202 Uiso 1 1 calc R . .
C20 C 0.4826(17) -0.0055(12) 0.3335(10) 0.128(5) Uani 1 1 d DU . .
H20A H 0.5038 -0.0547 0.3836 0.154 Uiso 1 1 calc R . .
H20B H 0.4774 -0.0503 0.2906 0.154 Uiso 1 1 calc R . .
C22 C 0.364(2) 0.129(2) 0.4210(16) 0.166(6) Uani 1 1 d DU . .
H22A H 0.3816 0.1017 0.4786 0.199 Uiso 1 1 calc R . .
H22B H 0.2852 0.1611 0.4374 0.199 Uiso 1 1 calc R . .
C21 C 0.3640(18) 0.037(2) 0.375(2) 0.210(7) Uani 1 1 d DU . .
H21A H 0.3090 -0.0252 0.4215 0.252 Uiso 1 1 calc R . .
H21B H 0.3311 0.0637 0.3252 0.252 Uiso 1 1 calc R . .

loop_
_atom_site_aniso_label
_atom_site_aniso_U_11
_atom_site_aniso_U_22
_atom_site_aniso_U_33
_atom_site_aniso_U_23
_atom_site_aniso_U_13
_atom_site_aniso_U_12
Bi1 0.02295(19) 0.0329(2) 0.0561(3) -0.02020(17) -0.00007(16) -0.00317(13)
Bi2 0.02227(18) 0.0331(2) 0.0432(2) -0.01626(15) -0.00800(15) -0.00047(13)
Cl6 0.0299(11) 0.0391(12) 0.0517(14) -0.0214(11) -0.0078(10) -0.0010(9)
Cl1 0.0273(11) 0.0400(12) 0.0577(15) -0.0197(11) -0.0165(11) 0.0047(9)
Cl7 0.0327(12) 0.0392(13) 0.0704(18) -0.0204(12) -0.0234(12) 0.0047(10)
Cl9 0.0340(12) 0.0332(11) 0.0509(14) -0.0088(10) -0.0142(11) -0.0011(9)
Cl8 0.0299(12) 0.0480(15) 0.092(2) -0.0346(15) -0.0240(14) 0.0060(11)
Cl3 0.0299(11) 0.0326(11) 0.0605(16) -0.0157(11) -0.0043(11) -0.0017(9)
Cl5 0.0367(13) 0.0436(14) 0.0595(17) -0.0254(12) -0.0060(12) -0.0011(10)
Cl2 0.0307(12) 0.0362(13) 0.091(2) -0.0248(14) -0.0110(13) -0.0001(10)
Cl4 0.0523(17) 0.0628(18) 0.0602(19) -0.0254(15) -0.0092(14) 0.0022(14)
C7 0.035(5) 0.064(6) 0.048(5) -0.029(5) -0.011(4) 0.008(4)
C12 0.076(7) 0.088(7) 0.046(5) -0.029(5) -0.023(5) -0.005(6)
C8 0.066(6) 0.067(7) 0.063(6) -0.011(5) -0.010(5) -0.008(6)
N2 0.032(4) 0.057(5) 0.045(5) -0.022(4) -0.014(4) 0.007(4)
C11 0.126(9) 0.130(9) 0.051(6) -0.037(6) -0.029(6) -0.014(8)
N1 0.035(4) 0.039(5) 0.042(5) -0.014(4) -0.006(4) -0.003(4)
C10 0.133(9) 0.145(9) 0.040(6) -0.014(7) -0.025(6) 0.016(8)
C3 0.091(8) 0.078(7) 0.042(6) -0.012(5) -0.026(5) 0.000(6)
C2 0.133(9) 0.126(9) 0.034(6) -0.026(6) -0.017(6) 0.029(8)
C6 0.061(7) 0.085(8) 0.052(6) -0.020(6) -0.001(5) 0.018(6)
C1 0.104(8) 0.177(9) 0.031(5) 0.004(7) 0.016(6) 0.080(7)
C9 0.095(8) 0.096(8) 0.071(7) -0.006(7) -0.005(7) -0.020(7)
N3 0.047(6) 0.044(6) 0.194(17) -0.041(8) -0.040(9) 0.006(5)
C13 0.073(8) 0.165(11) 0.154(11) -0.105(8) 0.054(8) -0.051(8)
Cl10 0.0558(17) 0.0660(19) 0.0435(15) -0.0156(13) -0.0073(13) -0.0019(14)
C18 0.058(8) 0.107(10) 0.162(12) 0.007(9) -0.010(8) -0.014(8)
C14 0.058(8) 0.143(11) 0.197(12) 0.029(10) -0.007(9) -0.004(8)
C5 0.107(9) 0.188(10) 0.059(7) -0.025(8) 0.014(7) 0.059(8)
C17 0.122(10) 0.137(11) 0.160(12) -0.032(10) 0.051(9) -0.040(9)
C16 0.130(11) 0.169(12) 0.148(13) 0.039(10) 0.017(10) -0.004(10)
C15 0.126(10) 0.111(11) 0.169(13) -0.013(10) 0.065(9) -0.054(9)
C4 0.150(9) 0.133(9) 0.053(7) -0.022(7) -0.010(7) 0.057(8)
N4 0.037(5) 0.044(5) 0.061(6) -0.018(4) -0.013(4) -0.002(4)
C19 0.106(10) 0.104(9) 0.062(7) -0.029(7) 0.005(7) -0.019(8)
C24 0.139(10) 0.113(10) 0.141(10) -0.046(8) 0.016(9) -0.060(9)
C23 0.105(10) 0.105(11) 0.222(11) -0.014(10) 0.010(10) 0.004(9)
C20 0.155(10) 0.074(9) 0.118(9) -0.052(7) 0.015(8) -0.041(8)
C22 0.108(10) 0.217(11) 0.144(10) -0.132(9) 0.047(9) -0.042(10)
C21 0.126(10) 0.249(11) 0.178(11) -0.115(9) 0.081(9) -0.107(10)

loop_
_atom_type_symbol
_atom_type_description
_atom_type_scat_dispersion_real
_atom_type_scat_dispersion_imag
_atom_type_scat_source
C C 0.0033 0.0016 'International Tables Vol C Tables 4.2.6.8 and 6.1.1.4'
H H 0.0000 0.0000 'International Tables Vol C Tables 4.2.6.8 and 6.1.1.4'
N N 0.0061 0.0033 'International Tables Vol C Tables 4.2.6.8 and 6.1.1.4'
Cl Cl 0.1484 0.1585 'International Tables Vol C Tables 4.2.6.8 and 6.1.1.4'
Bi Bi -4.1077 10.2566 'International Tables Vol C Tables 4.2.6.8 and 6.1.1.4'

loop_
_geom_angle_atom_site_label_1
_geom_angle_atom_site_label_2
_geom_angle_atom_site_label_3
_geom_angle
_geom_angle_site_symmetry_1
_geom_angle_site_symmetry_3
_geom_angle_publ_flag
Cl4 Bi1 Cl2 94.29(11) . . ?
Cl4 Bi1 Cl3 93.79(10) . . ?
Cl2 Bi1 Cl3 86.78(8) . . ?
Cl4 Bi1 Cl1 94.53(10) . . ?
Cl2 Bi1 Cl1 89.11(7) . . ?
Cl3 Bi1 Cl1 170.96(8) . . ?
Cl4 Bi1 Cl5 89.79(10) . . ?
Cl2 Bi1 Cl5 174.26(10) . . ?
Cl3 Bi1 Cl5 88.92(8) . . ?
Cl1 Bi1 Cl5 94.61(7) . . ?
Cl4 Bi1 Cl5 171.60(9) . 2_765 ?
Cl2 Bi1 Cl5 94.12(9) . 2_765 ?
Cl3 Bi1 Cl5 86.70(8) . 2_765 ?
Cl1 Bi1 Cl5 85.58(8) . 2_765 ?
Cl5 Bi1 Cl5 81.83(9) . 2_765 ?
Cl10 Bi2 Cl7 93.09(10) . . ?
Cl10 Bi2 Cl6 92.07(10) . . ?
Cl7 Bi2 Cl6 89.18(8) . . ?
Cl10 Bi2 Cl8 92.85(11) . . ?
Cl7 Bi2 Cl8 93.73(8) . . ?
Cl6 Bi2 Cl8 174.14(8) . . ?
Cl10 Bi2 Cl9 89.32(9) . . ?
Cl7 Bi2 Cl9 175.96(8) . . ?
Cl6 Bi2 Cl9 87.49(7) . . ?
Cl8 Bi2 Cl9 89.39(7) . . ?
Cl10 Bi2 Cl9 173.19(9) . 2_875 ?
Cl7 Bi2 Cl9 93.70(8) . 2_875 ?
Cl6 Bi2 Cl9 88.40(7) . 2_875 ?
Cl8 Bi2 Cl9 86.34(9) . 2_875 ?
Cl9 Bi2 Cl9 83.92(7) . 2_875 ?
Bi2 Cl9 Bi2 96.08(7) . 2_875 ?
Bi1 Cl5 Bi1 98.17(9) . 2_765 ?
N2 C7 C8 110.9(9) . . ?
N2 C7 C12 110.8(8) . . ?
C8 C7 C12 112.8(11) . . ?
C11 C12 C7 109.0(10) . . ?
C7 C8 C9 110.6(11) . . ?
C12 C11 C10 111.9(14) . . ?
C9 C10 C11 110.2(14) . . ?
C4 C3 C2 123.7(12) . . ?
C1 C2 C3 107.8(11) . . ?
C1 C6 C5 112.6(11) . . ?
C6 C1 C2 134.2(10) . . ?
C6 C1 N1 111.6(9) . . ?
C2 C1 N1 114.2(9) . . ?
C10 C9 C8 112.3(13) . . ?
C18 C13 C14 118.2(16) . . ?
C18 C13 N3 118.5(13) . . ?
C14 C13 N3 120.2(16) . . ?
C13 C18 C17 119.4(17) . . ?
C13 C14 C15 114.3(17) . . ?
C4 C5 C6 119.8(14) . . ?
C16 C17 C18 120(2) . . ?
C17 C16 C15 110(2) . . ?
C16 C15 C14 122(2) . . ?
C5 C4 C3 121.8(14) . . ?
C20 C19 C24 116.0(14) . . ?
C20 C19 N4 114.4(10) . . ?
C24 C19 N4 112.9(10) . . ?
C23 C24 C19 103.5(19) . . ?
C24 C23 C22 112.0(19) . . ?
C19 C20 C21 111.7(15) . . ?
C21 C22 C23 106.2(19) . . ?
C20 C21 C22 115.7(19) . . ?

loop_
_geom_bond_atom_site_label_1
_geom_bond_atom_site_label_2
_geom_bond_distance
_geom_bond_site_symmetry_2
_geom_bond_publ_flag
Bi1 Cl4 2.542(3) . ?
Bi1 Cl2 2.587(3) . ?
Bi1 Cl3 2.649(2) . ?
Bi1 Cl1 2.750(2) . ?
Bi1 Cl5 2.903(3) . ?
Bi1 Cl5 2.927(3) 2_765 ?
Bi2 Cl10 2.531(3) . ?
Bi2 Cl7 2.614(2) . ?
Bi2 Cl6 2.621(2) . ?
Bi2 Cl8 2.795(3) . ?
Bi2 Cl9 2.875(2) . ?
Bi2 Cl9 2.939(3) 2_875 ?
Cl9 Bi2 2.939(3) 2_875 ?
Cl5 Bi1 2.926(3) 2_765 ?
C7 N2 1.489(9) . ?
C7 C8 1.494(10) . ?
C7 C12 1.507(9) . ?
C12 C11 1.503(10) . ?
C8 C9 1.511(10) . ?
C11 C10 1.507(11) . ?
N1 C1 1.529(9) . ?
C10 C9 1.497(11) . ?
C3 C4 1.513(10) . ?
C3 C2 1.520(10) . ?
C2 C1 1.518(10) . ?
C6 C1 1.495(10) . ?
C6 C5 1.510(10) . ?
N3 C13 1.491(11) . ?
C13 C18 1.481(11) . ?
C13 C14 1.486(10) . ?
C18 C17 1.491(11) . ?
C14 C15 1.497(11) . ?
C5 C4 1.500(11) . ?
C17 C16 1.488(11) . ?
C16 C15 1.495(11) . ?
N4 C19 1.509(10) . ?
C19 C20 1.475(10) . ?
C19 C24 1.492(10) . ?
C24 C23 1.486(11) . ?
C23 C22 1.505(11) . ?
C20 C21 1.489(11) . ?
C22 C21 1.492(11) . ?
